data_2234639
loop_
_publ_author_name
'Fun, Hoong-Kun'
'Quah, Ching Kheng'
'Nayak, Prakash S.'
'Narayana, B.'
'Sarojini, B. K.'

_publ_section_title
;
 <i>N</i>-(2,6-Dichlorophenyl)-2-(naphthalen-1-yl)acetamide
;
_journal_coeditor_code HB6731
_journal_issue 5
_journal_name_full 'Acta Crystallographica Section E'
_journal_page_first o1385
_journal_paper_doi 10.1107/S1600536812014869
_journal_volume 68
_journal_year 2012
_chemical_formula_iupac 'C18 H13 Cl2 N O'
_chemical_formula_moiety 'C18 H13 Cl2 N O'
_chemical_formula_sum 'C18 H13 Cl2 N O'
_chemical_formula_weight 330.19
_chemical_name_systematic
;
<i>N</i>-(2,6-Dichlorophenyl)-2-(naphthalen-1-yl)acetamide
;
_space_group_IT_number 14
_symmetry_cell_setting monoclinic
_symmetry_space_group_name_Hall '-P 2ybc'
_symmetry_space_group_name_H-M 'P 1 21/c 1'
_atom_sites_solution_hydrogens geom
_atom_sites_solution_primary direct
_atom_sites_solution_secondary difmap
_audit_creation_method SHELXL-97
_cell_angle_alpha 90.00
_cell_angle_beta 103.127(3)
_cell_angle_gamma 90.00
_cell_formula_units_Z 4
_cell_length_a 13.1918(13)
_cell_length_b 4.7199(5)
_cell_length_c 24.878(2)
_cell_measurement_reflns_used 3979
_cell_measurement_temperature 100
_cell_measurement_theta_max 30.04
_cell_measurement_theta_min 3.17
_cell_volume 1508.5(3)
_computing_cell_refinement 'SAINT (Bruker, 2009)'
_computing_data_collection 'APEX2 (Bruker, 2009)'
_computing_data_reduction 'SAINT (Bruker, 2009)'
_computing_molecular_graphics 'SHELXTL (Sheldrick, 2008)'
_computing_publication_material 'SHELXTL (Sheldrick, 2008) and PLATON (Spek, 2009)'
_computing_structure_refinement 'SHELXTL (Sheldrick, 2008)'
_computing_structure_solution 'SHELXTL (Sheldrick, 2008)'
_diffrn_ambient_temperature 100
_diffrn_measured_fraction_theta_full 0.987
_diffrn_measured_fraction_theta_max 0.987
_diffrn_measurement_device_type 'Bruker SMART APEXII CCD'
_diffrn_measurement_method '\f and \w scans'
_diffrn_radiation_monochromator graphite
_diffrn_radiation_source 'fine-focus sealed tube'
_diffrn_radiation_type MoK\a
_diffrn_radiation_wavelength 0.71073
_diffrn_reflns_av_R_equivalents 0.0550
_diffrn_reflns_av_sigmaI/netI 0.0684
_diffrn_reflns_limit_h_max 18
_diffrn_reflns_limit_h_min -18
_diffrn_reflns_limit_k_max 6
_diffrn_reflns_limit_k_min -6
_diffrn_reflns_limit_l_max 35
_diffrn_reflns_limit_l_min -35
_diffrn_reflns_number 13545
_diffrn_reflns_theta_full 30.10
_diffrn_reflns_theta_max 30.10
_diffrn_reflns_theta_min 2.03
_diffrn_standards_number 0
_exptl_absorpt_coefficient_mu 0.430
_exptl_absorpt_correction_T_max 0.9676
_exptl_absorpt_correction_T_min 0.8528
_exptl_absorpt_correction_type multi-scan
_exptl_absorpt_process_details '(<i>SADABS</i>; Bruker, 2009)'
_exptl_crystal_colour colourless
_exptl_crystal_density_diffrn 1.454
_exptl_crystal_density_method 'not measured'
_exptl_crystal_description needle
_exptl_crystal_F_000 680
_exptl_crystal_size_max 0.382
_exptl_crystal_size_mid 0.13
_exptl_crystal_size_min 0.077
_refine_diff_density_max 0.531
_refine_diff_density_min -0.562
_refine_ls_extinction_method none
_refine_ls_goodness_of_fit_ref 1.081
_refine_ls_hydrogen_treatment mixed
_refine_ls_matrix_type full
_refine_ls_number_parameters 203
_refine_ls_number_reflns 4397
_refine_ls_number_restraints 0
_refine_ls_restrained_S_all 1.081
_refine_ls_R_factor_all 0.0989
_refine_ls_R_factor_gt 0.0682
_refine_ls_shift/su_max 0.001
_refine_ls_shift/su_mean 0.001
_refine_ls_structure_factor_coef Fsqd
_refine_ls_weighting_details 'calc w=1/[\s^2^(Fo^2^)+(0.0606P)^2^+3.3590P] where P=(Fo^2^+2Fc^2^)/3'
_refine_ls_weighting_scheme calc
_refine_ls_wR_factor_gt 0.1535
_refine_ls_wR_factor_ref 0.1681
_reflns_number_gt 3245
_reflns_number_total 4397
_reflns_threshold_expression I>2\s(I)
_cod_data_source_file hb6731.cif
_cod_data_source_block I
_cod_original_sg_symbol_H-M 'P 21/c'
_cod_database_code 2234639
_cod_database_fobs_code 2234639

loop_
_symmetry_equiv_pos_as_xyz
'x, y, z'
'-x, y+1/2, -z+1/2'
'-x, -y, -z'
'x, -y-1/2, z-1/2'

loop_
_atom_site_type_symbol
_atom_site_label
_atom_site_fract_x
_atom_site_fract_y
_atom_site_fract_z
_atom_site_U_iso_or_equiv
_atom_site_adp_type
_atom_site_calc_flag
_atom_site_refinement_flags
_atom_site_occupancy
_atom_site_symmetry_multiplicity
Cl Cl1 0.46301(6) 0.58083(17) 1.15354(3) 0.02081(18) Uani d . 1 1
Cl Cl2 0.13465(6) -0.0073(2) 1.03531(3) 0.0258(2) Uani d . 1 1
O O1 0.36215(16) -0.0699(5) 1.02088(9) 0.0167(4) Uani d . 1 1
N N1 0.32626(19) 0.3664(5) 1.04970(10) 0.0128(5) Uani d . 1 1
C C1 0.3584(2) 0.3527(7) 1.15041(12) 0.0160(6) Uani d . 1 1
C C2 0.3352(2) 0.2594(8) 1.19925(13) 0.0221(7) Uani d . 1 1
H H2A 0.3758 0.3204 1.2339 0.026 Uiso calc R 1 1
C C3 0.2519(3) 0.0759(8) 1.19680(14) 0.0247(7) Uani d . 1 1
H H3A 0.2357 0.0096 1.2299 0.030 Uiso calc R 1 1
C C4 0.1922(3) -0.0109(7) 1.14604(14) 0.0234(7) Uani d . 1 1
H H4A 0.1355 -0.1375 1.1444 0.028 Uiso calc R 1 1
C C5 0.2158(2) 0.0887(7) 1.09772(13) 0.0186(6) Uani d . 1 1
C C6 0.3005(2) 0.2685(6) 1.09881(11) 0.0136(5) Uani d . 1 1
C C7 0.3562(2) 0.1873(6) 1.01372(11) 0.0123(5) Uani d . 1 1
C C8 0.3845(2) 0.3240(6) 0.96339(11) 0.0125(5) Uani d . 1 1
H H8A 0.3733 0.5311 0.9645 0.015 Uiso calc R 1 1
H H8B 0.4592 0.2910 0.9649 0.015 Uiso calc R 1 1
C C9 0.3199(2) 0.2055(6) 0.90964(11) 0.0128(5) Uani d . 1 1
C C10 0.3612(2) 0.0027(7) 0.88140(12) 0.0156(6) Uani d . 1 1
H H10A 0.4293 -0.0667 0.8965 0.019 Uiso calc R 1 1
C C11 0.3044(2) -0.1058(7) 0.83020(12) 0.0183(6) Uani d . 1 1
H H11A 0.3343 -0.2474 0.8114 0.022 Uiso calc R 1 1
C C12 0.2067(2) -0.0057(7) 0.80799(12) 0.0177(6) Uani d . 1 1
H H12A 0.1691 -0.0769 0.7735 0.021 Uiso calc R 1 1
C C13 0.1607(2) 0.2029(6) 0.83576(12) 0.0151(6) Uani d . 1 1
C C14 0.0590(2) 0.3104(7) 0.81287(12) 0.0189(6) Uani d . 1 1
H H14A 0.0213 0.2416 0.7782 0.023 Uiso calc R 1 1
C C15 0.0150(2) 0.5103(8) 0.83999(13) 0.0213(6) Uani d . 1 1
H H15A -0.0527 0.5800 0.8240 0.026 Uiso calc R 1 1
C C16 0.0700(2) 0.6148(7) 0.89197(13) 0.0199(6) Uani d . 1 1
H H16A 0.0387 0.7521 0.9110 0.024 Uiso calc R 1 1
C C17 0.1686(2) 0.5172(7) 0.91479(12) 0.0171(6) Uani d . 1 1
H H17A 0.2052 0.5902 0.9494 0.021 Uiso calc R 1 1
C C18 0.2165(2) 0.3100(6) 0.88767(12) 0.0140(5) Uani d . 1 1
H H1N1 0.332(3) 0.543(8) 1.0462(14) 0.014(9) Uiso d . 1 1

loop_
_atom_site_aniso_label
_atom_site_aniso_U_11
_atom_site_aniso_U_22
_atom_site_aniso_U_33
_atom_site_aniso_U_12
_atom_site_aniso_U_13
_atom_site_aniso_U_23
Cl1 0.0224(3) 0.0174(4) 0.0219(4) -0.0038(3) 0.0033(3) -0.0046(3)
Cl2 0.0198(3) 0.0294(5) 0.0285(4) -0.0066(3) 0.0058(3) -0.0084(3)
O1 0.0234(10) 0.0077(10) 0.0203(10) 0.0022(8) 0.0077(8) -0.0007(8)
N1 0.0208(11) 0.0034(12) 0.0152(11) 0.0017(9) 0.0057(9) 0.0020(9)
C1 0.0189(13) 0.0116(14) 0.0176(13) 0.0024(11) 0.0045(10) 0.0000(11)
C2 0.0277(15) 0.0230(18) 0.0161(14) 0.0069(14) 0.0062(11) 0.0013(13)
C3 0.0322(16) 0.0236(18) 0.0224(15) 0.0066(15) 0.0148(13) 0.0064(14)
C4 0.0271(15) 0.0159(16) 0.0317(17) 0.0004(13) 0.0163(13) 0.0055(14)
C5 0.0205(13) 0.0154(15) 0.0211(14) 0.0029(12) 0.0070(11) -0.0011(12)
C6 0.0196(13) 0.0059(13) 0.0170(13) 0.0030(11) 0.0077(10) 0.0021(10)
C7 0.0132(11) 0.0091(13) 0.0142(12) 0.0003(10) 0.0021(9) -0.0017(11)
C8 0.0161(12) 0.0068(12) 0.0148(12) -0.0002(10) 0.0041(10) -0.0002(10)
C9 0.0161(12) 0.0091(13) 0.0139(12) -0.0023(11) 0.0051(10) 0.0015(11)
C10 0.0182(12) 0.0120(14) 0.0172(13) -0.0008(12) 0.0052(10) 0.0002(11)
C11 0.0257(14) 0.0131(15) 0.0174(13) 0.0008(12) 0.0075(11) -0.0030(12)
C12 0.0238(14) 0.0140(14) 0.0146(13) -0.0025(12) 0.0032(10) -0.0021(12)
C13 0.0192(13) 0.0108(14) 0.0154(13) -0.0045(11) 0.0042(10) 0.0009(11)
C14 0.0200(13) 0.0174(16) 0.0175(14) -0.0017(12) 0.0004(11) 0.0010(12)
C15 0.0151(12) 0.0230(17) 0.0248(15) 0.0009(12) 0.0029(11) 0.0031(13)
C16 0.0220(14) 0.0157(16) 0.0231(15) 0.0017(12) 0.0075(11) -0.0010(12)
C17 0.0208(13) 0.0136(14) 0.0175(13) 0.0006(12) 0.0054(10) -0.0002(12)
C18 0.0164(12) 0.0098(13) 0.0164(13) -0.0009(11) 0.0053(10) 0.0006(11)

loop_
_atom_type_symbol
_atom_type_description
_atom_type_scat_dispersion_real
_atom_type_scat_dispersion_imag
_atom_type_scat_source
C C 0.0033 0.0016 'International Tables Vol C Tables 4.2.6.8 and 6.1.1.4'
H H 0.0000 0.0000 'International Tables Vol C Tables 4.2.6.8 and 6.1.1.4'
N N 0.0061 0.0033 'International Tables Vol C Tables 4.2.6.8 and 6.1.1.4'
O O 0.0106 0.0060 'International Tables Vol C Tables 4.2.6.8 and 6.1.1.4'
Cl Cl 0.1484 0.1585 'International Tables Vol C Tables 4.2.6.8 and 6.1.1.4'

loop_
_geom_angle_atom_site_label_1
_geom_angle_atom_site_label_2
_geom_angle_atom_site_label_3
_geom_angle
C7 N1 C6 122.0(3)
C7 N1 H1N1 120(2)
C6 N1 H1N1 117(2)
C2 C1 C6 122.1(3)
C2 C1 Cl1 119.1(2)
C6 C1 Cl1 118.8(2)
C3 C2 C1 119.2(3)
C3 C2 H2A 120.4
C1 C2 H2A 120.4
C4 C3 C2 120.2(3)
C4 C3 H3A 119.9
C2 C3 H3A 119.9
C3 C4 C5 119.6(3)
C3 C4 H4A 120.2
C5 C4 H4A 120.2
C4 C5 C6 121.6(3)
C4 C5 Cl2 118.1(3)
C6 C5 Cl2 120.3(2)
C1 C6 C5 117.3(3)
C1 C6 N1 120.8(3)
C5 C6 N1 121.9(3)
O1 C7 N1 122.7(3)
O1 C7 C8 121.2(3)
N1 C7 C8 116.1(3)
C9 C8 C7 111.9(2)
C9 C8 H8A 109.2
C7 C8 H8A 109.2
C9 C8 H8B 109.2
C7 C8 H8B 109.2
H8A C8 H8B 107.9
C10 C9 C18 119.9(3)
C10 C9 C8 119.9(3)
C18 C9 C8 120.2(2)
C9 C10 C11 121.5(3)
C9 C10 H10A 119.3
C11 C10 H10A 119.3
C12 C11 C10 119.7(3)
C12 C11 H11A 120.2
C10 C11 H11A 120.2
C11 C12 C13 120.8(3)
C11 C12 H12A 119.6
C13 C12 H12A 119.6
C12 C13 C18 119.9(3)
C12 C13 C14 121.4(3)
C18 C13 C14 118.7(3)
C15 C14 C13 121.1(3)
C15 C14 H14A 119.5
C13 C14 H14A 119.5
C14 C15 C16 120.3(3)
C14 C15 H15A 119.9
C16 C15 H15A 119.9
C17 C16 C15 120.0(3)
C17 C16 H16A 120.0
C15 C16 H16A 120.0
C16 C17 C18 121.1(3)
C16 C17 H17A 119.4
C18 C17 H17A 119.4
C17 C18 C13 118.8(3)
C17 C18 C9 122.9(3)
C13 C18 C9 118.2(3)

loop_
_geom_bond_atom_site_label_1
_geom_bond_atom_site_label_2
_geom_bond_distance
Cl1 C1 1.738(3)
Cl2 C5 1.734(3)
O1 C7 1.227(4)
N1 C7 1.354(4)
N1 C6 1.418(4)
N1 H1N1 0.85(4)
C1 C2 1.390(4)
C1 C6 1.394(4)
C2 C3 1.390(5)
C2 H2A 0.9500
C3 C4 1.390(5)
C3 H3A 0.9500
C4 C5 1.390(4)
C4 H4A 0.9500
C5 C6 1.398(4)
C7 C8 1.528(4)
C8 C9 1.520(4)
C8 H8A 0.9900
C8 H8B 0.9900
C9 C10 1.371(4)
C9 C18 1.436(4)
C10 C11 1.418(4)
C10 H10A 0.9500
C11 C12 1.367(4)
C11 H11A 0.9500
C12 C13 1.416(4)
C12 H12A 0.9500
C13 C18 1.426(4)
C13 C14 1.426(4)
C14 C15 1.364(5)
C14 H14A 0.9500
C15 C16 1.420(4)
C15 H15A 0.9500
C16 C17 1.375(4)
C16 H16A 0.9500
C17 C18 1.416(4)
C17 H17A 0.9500

loop_
_geom_hbond_atom_site_label_D
_geom_hbond_atom_site_label_H
_geom_hbond_atom_site_label_A
_geom_hbond_site_symmetry_A
_geom_hbond_distance_DH
_geom_hbond_distance_HA
_geom_hbond_distance_DA
_geom_hbond_angle_DHA
_geom_hbond_publ_flag
N1 H1N1 O1 1_565 0.84(4) 2.00(4) 2.823(3) 165(3) yes
C8 H8A O1 1_565 0.99 2.37 3.242(4) 146 yes
C8 H8B O1 3_657 0.99 2.53 3.488(4) 163 yes

loop_
_geom_torsion_atom_site_label_1
_geom_torsion_atom_site_label_2
_geom_torsion_atom_site_label_3
_geom_torsion_atom_site_label_4
_geom_torsion
C6 C1 C2 C3 0.1(5)
Cl1 C1 C2 C3 -179.7(3)
C1 C2 C3 C4 -0.5(5)
C2 C3 C4 C5 -0.5(5)
C3 C4 C5 C6 1.9(5)
C3 C4 C5 Cl2 -176.1(3)
C2 C1 C6 C5 1.2(4)
Cl1 C1 C6 C5 -178.9(2)
C2 C1 C6 N1 -179.8(3)
Cl1 C1 C6 N1 0.1(4)
C4 C5 C6 C1 -2.3(4)
Cl2 C5 C6 C1 175.8(2)
C4 C5 C6 N1 178.7(3)
Cl2 C5 C6 N1 -3.2(4)
C7 N1 C6 C1 117.3(3)
C7 N1 C6 C5 -63.7(4)
C6 N1 C7 O1 0.6(4)
C6 N1 C7 C8 -178.3(2)
O1 C7 C8 C9 57.7(3)
N1 C7 C8 C9 -123.3(3)
C7 C8 C9 C10 -99.9(3)
C7 C8 C9 C18 81.5(3)
C18 C9 C10 C11 0.7(4)
C8 C9 C10 C11 -177.9(3)
C9 C10 C11 C12 0.5(5)
C10 C11 C12 C13 -0.8(5)
C11 C12 C13 C18 -0.2(5)
C11 C12 C13 C14 179.6(3)
C12 C13 C14 C15 179.7(3)
C18 C13 C14 C15 -0.5(5)
C13 C14 C15 C16 -0.2(5)
C14 C15 C16 C17 0.9(5)
C15 C16 C17 C18 -0.8(5)
C16 C17 C18 C13 0.1(5)
C16 C17 C18 C9 179.0(3)
C12 C13 C18 C17 -179.6(3)
C14 C13 C18 C17 0.5(4)
C12 C13 C18 C9 1.4(4)
C14 C13 C18 C9 -178.4(3)
C10 C9 C18 C17 179.4(3)
C8 C9 C18 C17 -2.0(4)
C10 C9 C18 C13 -1.7(4)
C8 C9 C18 C13 176.9(3)

loop_
_cod_related_entry_id
_cod_related_entry_database
_cod_related_entry_code
1 ChemSpider 826815
